data_7126708
loop_
_publ_author_name
'Zhou, Bo'
'Zhao, Qihang'
'Tang, Longchang'
'Yan, Dongpeng'

_publ_section_title
;
 Tunable room temperature phosphorescence and energy transfer in
 ratiometric co-crystals.
;
_journal_issue 56
_journal_name_full 'Chemical communications (Cambridge, England)'
_journal_page_first 7698
_journal_page_last 7701
_journal_paper_doi 10.1039/d0cc02730h
_journal_volume 56
_journal_year 2020
_chemical_formula_moiety 'C9 H5 O6, C3 H7 N6, 2(H2 O)'
_chemical_formula_sum 'C12 H16 N6 O8'
_chemical_formula_weight 372.30
_space_group_crystal_system triclinic
_space_group_IT_number 2
_space_group_name_Hall '-P 1'
_space_group_name_H-M_alt 'P -1'
_atom_sites_solution_hydrogens mixed
_audit_creation_date 2018-10-26
_audit_creation_method
;
Olex2 1.2
(compiled 2018.05.29 svn.r3508 for OlexSys, GUI svn.r5506)
;
_audit_update_record
;
2018-12-19 deposited with the CCDC.	2020-06-16 downloaded from the CCDC.
;
_cell_angle_alpha 72.186(7)
_cell_angle_beta 82.829(7)
_cell_angle_gamma 81.819(7)
_cell_formula_units_Z 4
_cell_length_a 9.4813(8)
_cell_length_b 11.8746(10)
_cell_length_c 14.6779(13)
_cell_measurement_reflns_used 2747
_cell_measurement_temperature 293
_cell_measurement_theta_max 27.6040
_cell_measurement_theta_min 3.8550
_cell_volume 1551.5(2)
_computing_cell_refinement 'CrysAlisPro 1.171.39.32a (Rigaku OD, 2017)'
_computing_data_collection 'CrysAlisPro 1.171.39.32a (Rigaku OD, 2017)'
_computing_data_reduction 'CrysAlisPro 1.171.39.32a (Rigaku OD, 2017)'
_computing_molecular_graphics 'Olex2 (Dolomanov et al., 2009)'
_computing_publication_material 'Olex2 (Dolomanov et al., 2009)'
_computing_structure_refinement 'ShelXL (Sheldrick, 2015)'
_computing_structure_solution 'SHELXT 2014/5 (Sheldrick, 2014)'
_diffrn_ambient_temperature 293
_diffrn_detector 'CCD plate'
_diffrn_detector_area_resol_mean 5.3127
_diffrn_detector_type AtlasS2
_diffrn_measured_fraction_theta_full 0.985
_diffrn_measured_fraction_theta_max 0.986
_diffrn_measurement_details
;
List of Runs (angles in degrees, time in seconds):

  # Type    Start    End  Width  t~exp~   \w     \q     \k     \f   Frames
#--------------------------------------------------------------------------
  1  \w     -9.00  28.00   1.00   10.00    --  -11.20 -99.00-180.00   37
  2  \w    -56.00  36.00   1.00   10.00    --   12.45 -57.00  30.00   92
  3  \w    -11.00  70.00   1.00   10.00    --   12.45  57.00 -30.00   81
  4  \w    -16.00  85.00   1.00   10.00    --   12.45  57.00-180.00  101
;
_diffrn_measurement_device 'four-circle diffractometer'
_diffrn_measurement_device_type 'SuperNova, Dual, Cu at home/near, AtlasS2'
_diffrn_measurement_method '\w scans'
_diffrn_orient_matrix_type 'CrysAlisPro convention (1999,Acta A55,543-557)'
_diffrn_orient_matrix_UB_11 -0.0340613000
_diffrn_orient_matrix_UB_12 -0.0454008000
_diffrn_orient_matrix_UB_13 0.0356076000
_diffrn_orient_matrix_UB_21 -0.0590828000
_diffrn_orient_matrix_UB_22 0.0112676000
_diffrn_orient_matrix_UB_23 -0.0279995000
_diffrn_orient_matrix_UB_31 0.0332292000
_diffrn_orient_matrix_UB_32 -0.0423863000
_diffrn_orient_matrix_UB_33 -0.0233199000
_diffrn_radiation_monochromator mirror
_diffrn_radiation_probe x-ray
_diffrn_radiation_type MoK\a
_diffrn_radiation_wavelength 0.71073
_diffrn_reflns_av_R_equivalents 0.0350
_diffrn_reflns_av_unetI/netI 0.0657
_diffrn_reflns_Laue_measured_fraction_full 0.985
_diffrn_reflns_Laue_measured_fraction_max 0.986
_diffrn_reflns_limit_h_max 10
_diffrn_reflns_limit_h_min -11
_diffrn_reflns_limit_k_max 14
_diffrn_reflns_limit_k_min -14
_diffrn_reflns_limit_l_max 18
_diffrn_reflns_limit_l_min -15
_diffrn_reflns_number 11545
_diffrn_reflns_point_group_measured_fraction_full 0.985
_diffrn_reflns_point_group_measured_fraction_max 0.986
_diffrn_reflns_theta_full 25.242
_diffrn_reflns_theta_max 26.366
_diffrn_reflns_theta_min 3.472
_diffrn_source 'micro-focus sealed X-ray tube'
_diffrn_source_type 'SuperNova (Mo) X-ray Source'
_exptl_absorpt_coefficient_mu 0.136
_exptl_absorpt_correction_T_max 1.00000
_exptl_absorpt_correction_T_min 0.82155
_exptl_absorpt_correction_type multi-scan
_exptl_absorpt_process_details
;
CrysAlisPro 1.171.39.32a (Rigaku Oxford Diffraction, 2017)
Empirical absorption correction using spherical harmonics,
 implemented in SCALE3 ABSPACK scaling algorithm.
;
_exptl_crystal_colour 'clear light colourless'
_exptl_crystal_colour_lustre clear
_exptl_crystal_colour_modifier light
_exptl_crystal_colour_primary colourless
_exptl_crystal_density_diffrn 1.594
_exptl_crystal_description block
_exptl_crystal_F_000 776
_exptl_crystal_size_max 0.26
_exptl_crystal_size_mid 0.25
_exptl_crystal_size_min 0.22
_refine_diff_density_max 0.225
_refine_diff_density_min -0.288
_refine_diff_density_rms 0.056
_refine_ls_extinction_method none
_refine_ls_goodness_of_fit_ref 1.023
_refine_ls_hydrogen_treatment mixed
_refine_ls_matrix_type full
_refine_ls_number_parameters 491
_refine_ls_number_reflns 6251
_refine_ls_number_restraints 2
_refine_ls_restrained_S_all 1.023
_refine_ls_R_factor_all 0.1084
_refine_ls_R_factor_gt 0.0607
_refine_ls_shift/su_max 0.001
_refine_ls_shift/su_mean 0.000
_refine_ls_structure_factor_coef Fsqd
_refine_ls_weighting_details 'w=1/[\s^2^(Fo^2^)+(0.0581P)^2^] where P=(Fo^2^+2Fc^2^)/3'
_refine_ls_weighting_scheme calc
_refine_ls_wR_factor_gt 0.1229
_refine_ls_wR_factor_ref 0.1489
_reflns_Friedel_coverage 0.000
_reflns_number_gt 3803
_reflns_number_total 6251
_reflns_threshold_expression 'I > 2\s(I)'
_cod_data_source_file d0cc02730h2.cif
_cod_data_source_block 20180615b
_cod_depositor_comments
;
Adding full bibliography for 7126707--7126708.cif.

2024-09-02
Z value and formula fixed to values more according to usual
chemical conventions.                 miguel
;
_cod_original_formula_sum 'C24 H32 N12 O16'
_cod_original_formula_weight 744.61
_cod_original_formula_moiety '2(C9 H5 O6), 2(C3 H7 N6), 4(H2 O)'
_cod_original_formula_units_Z 2
_cod_database_code 7126708
_shelx_shelxl_version_number 2018/3
_chemical_oxdiff_formula C1H1O1N1
_chemical_oxdiff_usercomment ZB-5202
_shelx_space_group_comment
;
The symmetry employed for this shelxl refinement is uniquely defined
by the following loop, which should always be used as a source of
symmetry information in preference to the above space-group names.
They are only intended as comments.
;
_reflns_odcompleteness_completeness 99.75
_reflns_odcompleteness_iscentric 1
_reflns_odcompleteness_theta 26.32
_olex2_refinement_description
;
1. Fixed Uiso
 At 1.2 times of:
  All C(H) groups, All N(H) groups, All N(H,H) groups
 At 1.5 times of:
  All O(H) groups, All O(H,H) groups
2. Restrained distances
 O8-H8 = O2-H2
 0.85 with sigma of 0.02
3.a Free rotating group:
 O13(H13A,H13B), O14(H14A,H14B), O15(H15A,H15B), O16(H16A,H16B)
3.b Aromatic/amide H refined with riding coordinates:
 C3(H3), C4(H4), C6(H6), C12(H12), C13(H13), C15(H15), N5(H5), N12(H12B)
3.c X=CH2 refined with riding coordinates:
 N1(H1A,H1B), N2(H2A,H2B), N3(H3A,H3B), N7(H7A,H7B), N8(H8A,H8B), N9(H9A,H9B)
3.d Idealised tetrahedral OH refined as rotating group:
 O6(H6A), O12(H12A)
;
_olex2_submission_special_instructions 'No special instructions were received'
_oxdiff_exptl_absorpt_empirical_details
;
Empirical correction (ABSPACK) includes:
- Absorption correction using spherical harmonics
- Frame scaling
;
_oxdiff_exptl_absorpt_empirical_full_max 1.311
_oxdiff_exptl_absorpt_empirical_full_min 0.798

loop_
_space_group_symop_operation_xyz
'x, y, z'
'-x, -y, -z'

loop_
_atom_site_label
_atom_site_type_symbol
_atom_site_fract_x
_atom_site_fract_y
_atom_site_fract_z
_atom_site_U_iso_or_equiv
_atom_site_adp_type
_atom_site_occupancy
_atom_site_site_symmetry_order
_atom_site_calc_flag
_atom_site_refinement_flags_posn
_atom_site_refinement_flags_adp
_atom_site_refinement_flags_occupancy
_atom_site_disorder_assembly
_atom_site_disorder_group
C1 C 0.1870(2) 0.2545(2) 0.19240(17) 0.0283(5) Uani 1 1 d . . . . .
C2 C 0.1092(2) 0.2637(2) 0.11295(17) 0.0291(6) Uani 1 1 d . . . . .
C3 C 0.1246(3) 0.3612(2) 0.03216(19) 0.0433(7) Uani 1 1 d . . . . .
H3 H 0.074853 0.368095 -0.020348 0.052 Uiso 1 1 calc R . . . .
C4 C 0.2096(3) 0.4475(2) 0.02631(19) 0.0436(7) Uani 1 1 d . . . . .
H4 H 0.215393 0.511913 -0.028778 0.052 Uiso 1 1 calc R . . . .
C5 C 0.2869(3) 0.4385(2) 0.10254(17) 0.0311(6) Uani 1 1 d . . . . .
C6 C 0.2745(2) 0.34280(19) 0.18374(17) 0.0291(6) Uani 1 1 d . . . . .
H6 H 0.326767 0.336867 0.234904 0.035 Uiso 1 1 calc R . . . .
C7 C 0.1901(3) 0.1595(2) 0.28924(18) 0.0351(6) Uani 1 1 d . . . . .
C8 C 0.0131(3) 0.1768(2) 0.10423(18) 0.0309(6) Uani 1 1 d . . . . .
C9 C 0.3778(3) 0.5337(2) 0.09614(19) 0.0357(6) Uani 1 1 d . . . . .
C10 C 0.8523(2) 0.6327(2) 0.46265(17) 0.0293(6) Uani 1 1 d . . . . .
C11 C 0.9127(2) 0.6286(2) 0.54777(17) 0.0285(5) Uani 1 1 d . . . . .
C12 C 0.8755(3) 0.5415(2) 0.63191(18) 0.0343(6) Uani 1 1 d . . . . .
H12 H 0.912510 0.539616 0.688201 0.041 Uiso 1 1 calc R . . . .
C13 C 0.7867(3) 0.4583(2) 0.63569(18) 0.0352(6) Uani 1 1 d . . . . .
H13 H 0.764232 0.401677 0.693563 0.042 Uiso 1 1 calc R . . . .
C14 C 0.7308(2) 0.4590(2) 0.55272(17) 0.0301(6) Uani 1 1 d . . . . .
C15 C 0.7636(3) 0.5462(2) 0.46841(18) 0.0321(6) Uani 1 1 d . . . . .
H15 H 0.724746 0.547121 0.413013 0.039 Uiso 1 1 calc R . . . .
C16 C 0.8684(3) 0.7202(2) 0.36345(19) 0.0419(7) Uani 1 1 d . . . . .
C17 C 1.0173(3) 0.7100(2) 0.55763(19) 0.0339(6) Uani 1 1 d . . . . .
C18 C 0.6374(3) 0.3665(2) 0.5561(2) 0.0362(6) Uani 1 1 d . . . . .
C19 C 0.7664(2) 0.9459(2) 0.05947(17) 0.0292(6) Uani 1 1 d . . . . .
C20 C 0.6224(2) 0.9025(2) -0.03536(17) 0.0289(5) Uani 1 1 d . . . . .
C21 C 0.7368(3) 1.0682(2) -0.09835(18) 0.0336(6) Uani 1 1 d . . . . .
C22 C 0.2816(3) -0.0625(2) 0.59565(17) 0.0323(6) Uani 1 1 d . . . . .
C23 C 0.4174(3) -0.0175(2) 0.69411(17) 0.0307(6) Uani 1 1 d . . . . .
C24 C 0.3194(3) -0.1929(2) 0.74984(18) 0.0316(6) Uani 1 1 d . . . . .
N1 N 0.7675(3) 1.16283(19) -0.16809(16) 0.0513(7) Uani 1 1 d . . . . .
H1A H 0.731077 1.179086 -0.222049 0.062 Uiso 1 1 calc R . . . .
H1B H 0.824179 1.208796 -0.160009 0.062 Uiso 1 1 calc R . . . .
N2 N 0.8274(2) 0.92366(18) 0.13916(14) 0.0387(5) Uani 1 1 d . . . . .
H2A H 0.811454 0.861138 0.185920 0.046 Uiso 1 1 calc R . . . .
H2B H 0.883571 0.971554 0.144812 0.046 Uiso 1 1 calc R . . . .
N3 N 0.5302(2) 0.83442(17) -0.04636(15) 0.0370(5) Uani 1 1 d . . . . .
H3A H 0.508333 0.773218 0.000031 0.044 Uiso 1 1 calc R . . . .
H3B H 0.492318 0.851479 -0.099879 0.044 Uiso 1 1 calc R . . . .
N4 N 0.6495(2) 0.99760(17) -0.11094(14) 0.0352(5) Uani 1 1 d . . . . .
N5 N 0.7951(2) 1.04512(17) -0.01339(14) 0.0319(5) Uani 1 1 d . . . . .
H5 H 0.849789 1.092915 -0.005827 0.038 Uiso 1 1 calc R . . . .
N6 N 0.6790(2) 0.87229(17) 0.04970(14) 0.0326(5) Uani 1 1 d . . . . .
N7 N 0.2228(2) -0.04000(19) 0.51468(16) 0.0474(6) Uani 1 1 d . . . . .
H7A H 0.236035 0.024474 0.469337 0.057 Uiso 1 1 calc R . . . .
H7B H 0.170983 -0.089713 0.506988 0.057 Uiso 1 1 calc R . . . .
N8 N 0.4954(2) 0.05626(18) 0.70985(16) 0.0452(6) Uani 1 1 d . . . . .
H8A H 0.509644 0.121977 0.666271 0.054 Uiso 1 1 calc R . . . .
H8B H 0.532198 0.038953 0.763769 0.054 Uiso 1 1 calc R . . . .
N9 N 0.2970(2) -0.29370(18) 0.81528(15) 0.0424(6) Uani 1 1 d . . . . .
H9A H 0.333894 -0.312286 0.869269 0.051 Uiso 1 1 calc R . . . .
H9B H 0.245286 -0.341231 0.804219 0.051 Uiso 1 1 calc R . . . .
N10 N 0.3621(2) 0.01346(17) 0.60875(14) 0.0360(5) Uani 1 1 d . . . . .
N11 N 0.3989(2) -0.11932(17) 0.76643(14) 0.0343(5) Uani 1 1 d . . . . .
N12 N 0.2577(2) -0.16523(17) 0.66534(14) 0.0329(5) Uani 1 1 d . . . . .
H12B H 0.203923 -0.212691 0.656324 0.039 Uiso 1 1 calc R . . . .
O1 O 0.2613(2) 0.16977(15) 0.35005(13) 0.0464(5) Uani 1 1 d . . . . .
O2 O 0.1199(2) 0.06872(16) 0.30870(13) 0.0518(6) Uani 1 1 d D . . . .
O3 O -0.0097(2) 0.08531(15) 0.17293(13) 0.0480(5) Uani 1 1 d . . . . .
O4 O -0.0411(2) 0.19719(16) 0.02684(13) 0.0470(5) Uani 1 1 d . . . . .
O5 O 0.3915(2) 0.61826(16) 0.02562(13) 0.0474(5) Uani 1 1 d . . . . .
O6 O 0.4398(2) 0.51550(16) 0.17527(13) 0.0510(5) Uani 1 1 d . . . . .
H6A H 0.481712 0.572957 0.171031 0.077 Uiso 1 1 calc GR . . . .
O7 O 0.8067(3) 0.70865(19) 0.29903(15) 0.0752(7) Uani 1 1 d . . . . .
O8 O 0.9461(2) 0.80525(18) 0.34499(14) 0.0585(6) Uani 1 1 d D . . . .
O9 O 1.0511(2) 0.79582(17) 0.48770(14) 0.0566(6) Uani 1 1 d . . . . .
O10 O 1.06894(19) 0.68733(15) 0.63613(13) 0.0436(5) Uani 1 1 d . . . . .
O11 O 0.6039(2) 0.29119(17) 0.62971(14) 0.0544(5) Uani 1 1 d . . . . .
O12 O 0.5966(2) 0.37548(16) 0.47192(13) 0.0480(5) Uani 1 1 d . . . . .
H12A H 0.552620 0.319154 0.476257 0.072 Uiso 1 1 calc GR . . . .
O13 O 0.4473(2) 0.21494(16) 0.46376(14) 0.0483(5) Uani 1 1 d . . . . .
H13A H 0.417381 0.154700 0.506373 0.072 Uiso 1 1 d G . . . .
H13B H 0.392520 0.229297 0.418936 0.072 Uiso 1 1 d G . . . .
O14 O 0.5828(3) 0.67626(17) 0.19185(15) 0.0570(6) Uani 1 1 d . . . . .
H14A H 0.620387 0.736851 0.155187 0.086 Uiso 1 1 d G . . . .
H14B H 0.564918 0.690411 0.245731 0.086 Uiso 1 1 d G . . . .
O15 O -0.0704(2) 0.3357(2) -0.15829(16) 0.0649(6) Uani 1 1 d . . . . .
H15A H 0.008084 0.360818 -0.186056 0.097 Uiso 1 1 d G . . . .
H15B H -0.055355 0.307780 -0.099265 0.097 Uiso 1 1 d G . . . .
O16 O 1.1697(3) 0.5115(2) 0.79145(16) 0.0735(7) Uani 1 1 d . . . . .
H16A H 1.227941 0.459444 0.773544 0.110 Uiso 1 1 d G . . . .
H16B H 1.124198 0.548109 0.742606 0.110 Uiso 1 1 d G . . . .
H2 H 0.064(3) 0.077(3) 0.262(2) 0.086(12) Uiso 1 1 d D . . . .
H8 H 0.987(3) 0.805(3) 0.3942(19) 0.092(13) Uiso 1 1 d D . . . .

loop_
_atom_site_aniso_label
_atom_site_aniso_U_11
_atom_site_aniso_U_22
_atom_site_aniso_U_33
_atom_site_aniso_U_23
_atom_site_aniso_U_13
_atom_site_aniso_U_12
C1 0.0325(13) 0.0289(13) 0.0225(13) -0.0050(10) -0.0012(10) -0.0073(11)
C2 0.0337(13) 0.0298(13) 0.0240(14) -0.0064(11) -0.0007(11) -0.0089(11)
C3 0.0601(18) 0.0400(15) 0.0307(16) 0.0002(12) -0.0195(13) -0.0186(14)
C4 0.0632(19) 0.0345(14) 0.0314(16) 0.0048(12) -0.0160(13) -0.0213(14)
C5 0.0393(14) 0.0269(13) 0.0273(15) -0.0036(11) -0.0035(11) -0.0132(11)
C6 0.0386(14) 0.0281(13) 0.0209(13) -0.0037(10) -0.0061(11) -0.0093(11)
C7 0.0422(15) 0.0333(14) 0.0305(15) -0.0050(11) -0.0086(12) -0.0113(12)
C8 0.0359(14) 0.0312(13) 0.0266(15) -0.0061(11) -0.0051(11) -0.0096(11)
C9 0.0419(15) 0.0335(14) 0.0332(16) -0.0076(12) -0.0046(12) -0.0128(12)
C10 0.0356(13) 0.0285(13) 0.0233(14) -0.0037(10) -0.0041(11) -0.0092(11)
C11 0.0308(13) 0.0259(12) 0.0286(14) -0.0063(10) -0.0027(11) -0.0065(11)
C12 0.0424(15) 0.0377(14) 0.0229(14) -0.0042(11) -0.0074(11) -0.0109(12)
C13 0.0433(15) 0.0328(14) 0.0274(15) -0.0015(11) -0.0029(12) -0.0139(12)
C14 0.0305(13) 0.0294(13) 0.0314(15) -0.0068(11) -0.0018(11) -0.0114(11)
C15 0.0364(14) 0.0334(13) 0.0282(15) -0.0064(11) -0.0085(11) -0.0098(11)
C16 0.0541(17) 0.0409(15) 0.0327(16) -0.0033(12) -0.0121(13) -0.0212(14)
C17 0.0416(15) 0.0309(14) 0.0306(16) -0.0072(12) -0.0077(12) -0.0090(12)
C18 0.0383(15) 0.0363(15) 0.0342(17) -0.0075(13) -0.0040(12) -0.0108(12)
C19 0.0340(14) 0.0265(13) 0.0273(15) -0.0046(11) -0.0054(11) -0.0088(11)
C20 0.0321(13) 0.0297(13) 0.0268(14) -0.0077(11) -0.0036(11) -0.0094(11)
C21 0.0379(15) 0.0328(14) 0.0308(15) -0.0049(12) -0.0091(12) -0.0114(12)
C22 0.0400(15) 0.0302(13) 0.0264(15) -0.0018(11) -0.0067(11) -0.0145(12)
C23 0.0403(14) 0.0267(13) 0.0250(14) -0.0021(10) -0.0081(11) -0.0112(11)
C24 0.0370(14) 0.0313(13) 0.0264(14) -0.0055(11) -0.0043(11) -0.0087(11)
N1 0.0704(17) 0.0445(14) 0.0375(15) 0.0080(11) -0.0220(12) -0.0311(12)
N2 0.0542(14) 0.0365(12) 0.0269(13) 0.0005(10) -0.0133(10) -0.0233(11)
N3 0.0452(13) 0.0352(12) 0.0321(13) -0.0016(10) -0.0111(10) -0.0212(10)
N4 0.0445(13) 0.0331(11) 0.0288(12) -0.0029(10) -0.0103(10) -0.0137(10)
N5 0.0382(12) 0.0290(11) 0.0301(12) -0.0026(9) -0.0104(10) -0.0155(9)
N6 0.0401(12) 0.0315(11) 0.0270(12) -0.0041(9) -0.0067(9) -0.0137(10)
N7 0.0696(16) 0.0412(13) 0.0330(14) 0.0051(10) -0.0223(12) -0.0313(12)
N8 0.0682(16) 0.0356(12) 0.0340(13) 0.0021(10) -0.0199(12) -0.0268(12)
N9 0.0622(15) 0.0330(12) 0.0307(13) 0.0038(10) -0.0149(11) -0.0211(11)
N10 0.0492(13) 0.0323(11) 0.0282(12) -0.0006(9) -0.0137(10) -0.0199(10)
N11 0.0442(13) 0.0302(11) 0.0293(12) -0.0028(9) -0.0113(10) -0.0127(10)
N12 0.0440(12) 0.0295(11) 0.0262(12) -0.0022(9) -0.0061(10) -0.0179(10)
O1 0.0646(13) 0.0444(11) 0.0307(11) 0.0039(9) -0.0215(9) -0.0257(10)
O2 0.0804(15) 0.0425(11) 0.0335(12) 0.0086(9) -0.0233(11) -0.0378(11)
O3 0.0674(13) 0.0406(11) 0.0381(12) 0.0032(9) -0.0203(10) -0.0319(10)
O4 0.0632(13) 0.0478(11) 0.0342(11) -0.0022(9) -0.0172(9) -0.0303(10)
O5 0.0677(13) 0.0400(11) 0.0338(11) 0.0035(9) -0.0114(10) -0.0292(10)
O6 0.0684(14) 0.0452(11) 0.0407(12) 0.0038(9) -0.0199(10) -0.0336(10)
O7 0.1153(19) 0.0782(15) 0.0358(13) 0.0122(11) -0.0330(13) -0.0639(14)
O8 0.0885(16) 0.0559(13) 0.0333(13) 0.0073(10) -0.0197(11) -0.0479(12)
O9 0.0828(15) 0.0520(12) 0.0379(12) 0.0049(10) -0.0199(10) -0.0439(11)
O10 0.0535(12) 0.0422(10) 0.0373(11) -0.0026(9) -0.0172(9) -0.0207(9)
O11 0.0741(14) 0.0490(12) 0.0409(13) -0.0005(10) -0.0055(10) -0.0377(11)
O12 0.0594(13) 0.0497(12) 0.0406(12) -0.0065(9) -0.0112(10) -0.0334(10)
O13 0.0591(13) 0.0446(11) 0.0438(13) -0.0025(9) -0.0187(10) -0.0251(10)
O14 0.0904(16) 0.0511(12) 0.0346(12) -0.0014(10) -0.0154(12) -0.0404(11)
O15 0.0852(17) 0.0649(14) 0.0440(14) 0.0016(11) -0.0199(12) -0.0331(13)
O16 0.104(2) 0.0582(15) 0.0569(15) -0.0021(12) -0.0309(14) -0.0178(13)

loop_
_atom_type_symbol
_atom_type_description
_atom_type_scat_dispersion_real
_atom_type_scat_dispersion_imag
_atom_type_scat_source
C C 0.0033 0.0016 'International Tables Vol C Tables 4.2.6.8 and 6.1.1.4'
H H 0.0000 0.0000 'International Tables Vol C Tables 4.2.6.8 and 6.1.1.4'
N N 0.0061 0.0033 'International Tables Vol C Tables 4.2.6.8 and 6.1.1.4'
O O 0.0106 0.0060 'International Tables Vol C Tables 4.2.6.8 and 6.1.1.4'

loop_
_geom_angle_atom_site_label_1
_geom_angle_atom_site_label_2
_geom_angle_atom_site_label_3
_geom_angle
_geom_angle_site_symmetry_1
_geom_angle_site_symmetry_3
_geom_angle_publ_flag
C2 C1 C7 129.2(2) . . ?
C6 C1 C2 118.0(2) . . ?
C6 C1 C7 112.8(2) . . ?
C1 C2 C8 127.4(2) . . ?
C3 C2 C1 117.6(2) . . ?
C3 C2 C8 114.9(2) . . ?
C2 C3 H3 118.5 . . ?
C4 C3 C2 123.1(2) . . ?
C4 C3 H3 118.5 . . ?
C3 C4 H4 120.1 . . ?
C3 C4 C5 119.8(2) . . ?
C5 C4 H4 120.1 . . ?
C4 C5 C9 119.5(2) . . ?
C6 C5 C4 118.8(2) . . ?
C6 C5 C9 121.8(2) . . ?
C1 C6 H6 118.6 . . ?
C5 C6 C1 122.8(2) . . ?
C5 C6 H6 118.6 . . ?
O1 C7 C1 119.2(2) . . ?
O1 C7 O2 119.4(2) . . ?
O2 C7 C1 121.4(2) . . ?
O3 C8 C2 120.8(2) . . ?
O4 C8 C2 118.3(2) . . ?
O4 C8 O3 121.0(2) . . ?
O5 C9 C5 123.2(2) . . ?
O5 C9 O6 124.3(2) . . ?
O6 C9 C5 112.5(2) . . ?
C11 C10 C16 129.1(2) . . ?
C15 C10 C11 117.7(2) . . ?
C15 C10 C16 113.1(2) . . ?
C10 C11 C17 127.0(2) . . ?
C12 C11 C10 118.0(2) . . ?
C12 C11 C17 115.1(2) . . ?
C11 C12 H12 118.5 . . ?
C13 C12 C11 123.0(2) . . ?
C13 C12 H12 118.5 . . ?
C12 C13 H13 120.2 . . ?
C12 C13 C14 119.5(2) . . ?
C14 C13 H13 120.2 . . ?
C13 C14 C18 119.6(2) . . ?
C15 C14 C13 118.7(2) . . ?
C15 C14 C18 121.6(2) . . ?
C10 C15 H15 118.5 . . ?
C14 C15 C10 123.0(2) . . ?
C14 C15 H15 118.5 . . ?
O7 C16 C10 119.2(2) . . ?
O7 C16 O8 119.1(3) . . ?
O8 C16 C10 121.7(2) . . ?
O9 C17 C11 120.2(2) . . ?
O10 C17 C11 118.3(2) . . ?
O10 C17 O9 121.5(2) . . ?
O11 C18 C14 122.8(2) . . ?
O11 C18 O12 124.3(2) . . ?
O12 C18 C14 113.0(2) . . ?
N2 C19 N5 118.4(2) . . ?
N2 C19 N6 120.6(2) . . ?
N6 C19 N5 120.9(2) . . ?
N3 C20 N4 116.4(2) . . ?
N3 C20 N6 117.9(2) . . ?
N6 C20 N4 125.7(2) . . ?
N1 C21 N4 119.9(2) . . ?
N1 C21 N5 118.8(2) . . ?
N4 C21 N5 121.3(2) . . ?
N7 C22 N10 120.8(2) . . ?
N7 C22 N12 118.0(2) . . ?
N10 C22 N12 121.2(2) . . ?
N8 C23 N10 117.8(2) . . ?
N8 C23 N11 116.7(2) . . ?
N10 C23 N11 125.5(2) . . ?
N9 C24 N11 120.3(2) . . ?
N9 C24 N12 118.6(2) . . ?
N11 C24 N12 121.1(2) . . ?
C21 N1 H1A 120.0 . . ?
C21 N1 H1B 120.0 . . ?
H1A N1 H1B 120.0 . . ?
C19 N2 H2A 120.0 . . ?
C19 N2 H2B 120.0 . . ?
H2A N2 H2B 120.0 . . ?
C20 N3 H3A 120.0 . . ?
C20 N3 H3B 120.0 . . ?
H3A N3 H3B 120.0 . . ?
C21 N4 C20 116.3(2) . . ?
C19 N5 C21 119.6(2) . . ?
C19 N5 H5 120.2 . . ?
C21 N5 H5 120.2 . . ?
C19 N6 C20 116.1(2) . . ?
C22 N7 H7A 120.0 . . ?
C22 N7 H7B 120.0 . . ?
H7A N7 H7B 120.0 . . ?
C23 N8 H8A 120.0 . . ?
C23 N8 H8B 120.0 . . ?
H8A N8 H8B 120.0 . . ?
C24 N9 H9A 120.0 . . ?
C24 N9 H9B 120.0 . . ?
H9A N9 H9B 120.0 . . ?
C22 N10 C23 116.3(2) . . ?
C24 N11 C23 116.1(2) . . ?
C22 N12 C24 119.8(2) . . ?
C22 N12 H12B 120.1 . . ?
C24 N12 H12B 120.1 . . ?
C7 O2 H2 110(2) . . ?
C9 O6 H6A 109.5 . . ?
C16 O8 H8 113(2) . . ?
C18 O12 H12A 109.5 . . ?
H13A O13 H13B 104.5 . . ?
H14A O14 H14B 104.5 . . ?
H15A O15 H15B 104.5 . . ?
H16A O16 H16B 104.5 . . ?

loop_
_geom_bond_atom_site_label_1
_geom_bond_atom_site_label_2
_geom_bond_distance
_geom_bond_site_symmetry_2
_geom_bond_publ_flag
C1 C2 1.425(3) . ?
C1 C6 1.394(3) . ?
C1 C7 1.521(3) . ?
C2 C3 1.390(3) . ?
C2 C8 1.514(3) . ?
C3 H3 0.9300 . ?
C3 C4 1.367(4) . ?
C4 H4 0.9300 . ?
C4 C5 1.382(3) . ?
C5 C6 1.378(3) . ?
C5 C9 1.490(3) . ?
C6 H6 0.9300 . ?
C7 O1 1.228(3) . ?
C7 O2 1.286(3) . ?
C8 O3 1.259(3) . ?
C8 O4 1.247(3) . ?
C9 O5 1.210(3) . ?
C9 O6 1.312(3) . ?
C10 C11 1.423(3) . ?
C10 C15 1.394(3) . ?
C10 C16 1.513(3) . ?
C11 C12 1.390(3) . ?
C11 C17 1.527(3) . ?
C12 H12 0.9300 . ?
C12 C13 1.371(3) . ?
C13 H13 0.9300 . ?
C13 C14 1.385(3) . ?
C14 C15 1.382(3) . ?
C14 C18 1.493(3) . ?
C15 H15 0.9300 . ?
C16 O7 1.223(3) . ?
C16 O8 1.276(3) . ?
C17 O9 1.251(3) . ?
C17 O10 1.246(3) . ?
C18 O11 1.213(3) . ?
C18 O12 1.309(3) . ?
C19 N2 1.307(3) . ?
C19 N5 1.361(3) . ?
C19 N6 1.336(3) . ?
C20 N3 1.326(3) . ?
C20 N4 1.348(3) . ?
C20 N6 1.347(3) . ?
C21 N1 1.308(3) . ?
C21 N4 1.324(3) . ?
C21 N5 1.363(3) . ?
C22 N7 1.313(3) . ?
C22 N10 1.331(3) . ?
C22 N12 1.357(3) . ?
C23 N8 1.311(3) . ?
C23 N10 1.344(3) . ?
C23 N11 1.359(3) . ?
C24 N9 1.311(3) . ?
C24 N11 1.325(3) . ?
C24 N12 1.366(3) . ?
N1 H1A 0.8600 . ?
N1 H1B 0.8600 . ?
N2 H2A 0.8600 . ?
N2 H2B 0.8600 . ?
N3 H3A 0.8600 . ?
N3 H3B 0.8600 . ?
N5 H5 0.8600 . ?
N7 H7A 0.8600 . ?
N7 H7B 0.8600 . ?
N8 H8A 0.8600 . ?
N8 H8B 0.8600 . ?
N9 H9A 0.8600 . ?
N9 H9B 0.8600 . ?
N12 H12B 0.8600 . ?
O2 H2 0.887(18) . ?
O6 H6A 0.8200 . ?
O8 H8 0.865(18) . ?
O12 H12A 0.8200 . ?
O13 H13A 0.8503 . ?
O13 H13B 0.8502 . ?
O14 H14A 0.8501 . ?
O14 H14B 0.8498 . ?
O15 H15A 0.8498 . ?
O15 H15B 0.8501 . ?
O16 H16A 0.8496 . ?
O16 H16B 0.8500 . ?

loop_
_geom_torsion_atom_site_label_1
_geom_torsion_atom_site_label_2
_geom_torsion_atom_site_label_3
_geom_torsion_atom_site_label_4
_geom_torsion
_geom_torsion_site_symmetry_1
_geom_torsion_site_symmetry_2
_geom_torsion_site_symmetry_3
_geom_torsion_site_symmetry_4
_geom_torsion_publ_flag
C1 C2 C3 C4 -0.3(4) . . . . ?
C1 C2 C8 O3 2.4(4) . . . . ?
C1 C2 C8 O4 -176.6(2) . . . . ?
C2 C1 C6 C5 0.9(3) . . . . ?
C2 C1 C7 O1 -177.6(2) . . . . ?
C2 C1 C7 O2 2.4(4) . . . . ?
C2 C3 C4 C5 1.2(4) . . . . ?
C3 C2 C8 O3 -179.6(2) . . . . ?
C3 C2 C8 O4 1.4(3) . . . . ?
C3 C4 C5 C6 -0.9(4) . . . . ?
C3 C4 C5 C9 -179.2(2) . . . . ?
C4 C5 C6 C1 -0.1(4) . . . . ?
C4 C5 C9 O5 -2.3(4) . . . . ?
C4 C5 C9 O6 177.3(2) . . . . ?
C6 C1 C2 C3 -0.7(3) . . . . ?
C6 C1 C2 C8 177.3(2) . . . . ?
C6 C1 C7 O1 2.6(3) . . . . ?
C6 C1 C7 O2 -177.4(2) . . . . ?
C6 C5 C9 O5 179.5(2) . . . . ?
C6 C5 C9 O6 -0.9(3) . . . . ?
C7 C1 C2 C3 179.5(2) . . . . ?
C7 C1 C2 C8 -2.6(4) . . . . ?
C7 C1 C6 C5 -179.2(2) . . . . ?
C8 C2 C3 C4 -178.6(2) . . . . ?
C9 C5 C6 C1 178.1(2) . . . . ?
C10 C11 C12 C13 1.7(3) . . . . ?
C10 C11 C17 O9 5.0(4) . . . . ?
C10 C11 C17 O10 -174.0(2) . . . . ?
C11 C10 C15 C14 1.0(3) . . . . ?
C11 C10 C16 O7 -179.8(3) . . . . ?
C11 C10 C16 O8 0.9(4) . . . . ?
C11 C12 C13 C14 0.2(4) . . . . ?
C12 C11 C17 O9 -175.6(2) . . . . ?
C12 C11 C17 O10 5.4(3) . . . . ?
C12 C13 C14 C15 -1.6(3) . . . . ?
C12 C13 C14 C18 178.3(2) . . . . ?
C13 C14 C15 C10 0.9(4) . . . . ?
C13 C14 C18 O11 2.3(4) . . . . ?
C13 C14 C18 O12 -177.6(2) . . . . ?
C15 C10 C11 C12 -2.3(3) . . . . ?
C15 C10 C11 C17 177.1(2) . . . . ?
C15 C10 C16 O7 -0.5(4) . . . . ?
C15 C10 C16 O8 -179.8(2) . . . . ?
C15 C14 C18 O11 -177.9(2) . . . . ?
C15 C14 C18 O12 2.2(3) . . . . ?
C16 C10 C11 C12 176.9(2) . . . . ?
C16 C10 C11 C17 -3.7(4) . . . . ?
C16 C10 C15 C14 -178.3(2) . . . . ?
C17 C11 C12 C13 -177.7(2) . . . . ?
C18 C14 C15 C10 -179.0(2) . . . . ?
N1 C21 N4 C20 -179.5(2) . . . . ?
N1 C21 N5 C19 -178.8(2) . . . . ?
N2 C19 N5 C21 177.8(2) . . . . ?
N2 C19 N6 C20 -179.5(2) . . . . ?
N3 C20 N4 C21 177.2(2) . . . . ?
N3 C20 N6 C19 -177.1(2) . . . . ?
N4 C20 N6 C19 1.9(3) . . . . ?
N4 C21 N5 C19 1.7(4) . . . . ?
N5 C19 N6 C20 -0.1(3) . . . . ?
N5 C21 N4 C20 0.0(3) . . . . ?
N6 C19 N5 C21 -1.6(3) . . . . ?
N6 C20 N4 C21 -1.9(3) . . . . ?
N7 C22 N10 C23 179.9(2) . . . . ?
N7 C22 N12 C24 178.7(2) . . . . ?
N8 C23 N10 C22 -179.0(2) . . . . ?
N8 C23 N11 C24 179.7(2) . . . . ?
N9 C24 N11 C23 179.4(2) . . . . ?
N9 C24 N12 C22 -178.7(2) . . . . ?
N10 C22 N12 C24 -1.4(4) . . . . ?
N10 C23 N11 C24 0.0(4) . . . . ?
N11 C23 N10 C22 0.7(4) . . . . ?
N11 C24 N12 C22 2.2(4) . . . . ?
N12 C22 N10 C23 0.0(3) . . . . ?
N12 C24 N11 C23 -1.5(3) . . . . ?
